data_7208136
loop_
_publ_author_name
'Chien, Ching-Ting'
'Lin, Chih-Chun'
'Watanabe, Motonori'
'Lin, Yan-Duo'
'Chao, Ting-Han'
'Chiang, Ta-chung'
'Huang, Xin-Hua'
'Wen, Yuh-Sheng'
'Tu, Chih-Hsin'
'Sun, Chia-Hsing'
'Chow, Tahsin J.'

_publ_section_title
;
 Tetracene-based field-effect transistors using solution processes
;
_journal_issue 26
_journal_name_full 'Journal of Materials Chemistry'
_journal_page_first 13070
_journal_paper_doi 10.1039/c2jm31134h
_journal_volume 22
_journal_year 2012
_chemical_absolute_configuration ad
_chemical_formula_sum 'C19 H12 O'
_chemical_formula_weight 256.29
_chemical_name_systematic
;
?
;
_space_group_IT_number 19
_symmetry_cell_setting orthorhombic
_symmetry_space_group_name_Hall 'P 2ac 2ab'
_symmetry_space_group_name_H-M 'P 21 21 21'
_atom_sites_solution_hydrogens geom
_atom_sites_solution_primary direct
_atom_sites_solution_secondary difmap
_audit_creation_method SHELXL-97
_cell_angle_alpha 90.00
_cell_angle_beta 90.00
_cell_angle_gamma 90.00
_cell_formula_units_Z 4
_cell_length_a 5.8708(2)
_cell_length_b 7.6845(3)
_cell_length_c 28.2976(9)
_cell_measurement_reflns_used 6845
_cell_measurement_temperature 200(2)
_cell_measurement_theta_max 27.50
_cell_measurement_theta_min 1.44
_cell_volume 1276.62(8)
_computing_cell_refinement DENZO-SMN
_computing_data_collection 'NONIUS COLLECT'
_computing_data_reduction DENZO-SMN
_computing_molecular_graphics 'Bruker SHELXTL'
_computing_publication_material 'Bruker SHELXTL'
_computing_structure_refinement 'SHELXL-97 (Sheldrick, 1997)'
_computing_structure_solution 'SHELXS-97 (Sheldrick, 1990)'
_diffrn_ambient_temperature 200(2)
_diffrn_measured_fraction_theta_full 0.998
_diffrn_measured_fraction_theta_max 0.998
_diffrn_measurement_device_type 'NONIUS KappaCCD'
_diffrn_measurement_method '\w scans'
_diffrn_radiation_monochromator graphite
_diffrn_radiation_source 'fine-focus sealed tube'
_diffrn_radiation_type MoK\a
_diffrn_radiation_wavelength 0.71073
_diffrn_reflns_av_R_equivalents 0.0439
_diffrn_reflns_av_sigmaI/netI 0.0543
_diffrn_reflns_limit_h_max 7
_diffrn_reflns_limit_h_min -5
_diffrn_reflns_limit_k_max 9
_diffrn_reflns_limit_k_min -9
_diffrn_reflns_limit_l_max 36
_diffrn_reflns_limit_l_min -36
_diffrn_reflns_number 6845
_diffrn_reflns_theta_full 27.50
_diffrn_reflns_theta_max 27.50
_diffrn_reflns_theta_min 1.44
_exptl_absorpt_coefficient_mu 0.081
_exptl_absorpt_correction_T_max 0.9944
_exptl_absorpt_correction_T_min 0.9761
_exptl_absorpt_correction_type multi-scan
_exptl_crystal_colour yellow
_exptl_crystal_density_diffrn 1.333
_exptl_crystal_density_method 'not measured'
_exptl_crystal_description needle
_exptl_crystal_F_000 536
_exptl_crystal_size_max 0.30
_exptl_crystal_size_mid 0.10
_exptl_crystal_size_min 0.07
_refine_diff_density_max 0.220
_refine_diff_density_min -0.212
_refine_diff_density_rms 0.088
_refine_ls_abs_structure_details 'Flack H D (1983), Acta Cryst. A39, 876-881'
_refine_ls_abs_structure_Flack 0(2)
_refine_ls_extinction_method none
_refine_ls_goodness_of_fit_ref 1.026
_refine_ls_hydrogen_treatment constr
_refine_ls_matrix_type full
_refine_ls_number_parameters 181
_refine_ls_number_reflns 2886
_refine_ls_number_restraints 0
_refine_ls_restrained_S_all 1.026
_refine_ls_R_factor_all 0.0684
_refine_ls_R_factor_gt 0.0389
_refine_ls_shift/su_max 0.000
_refine_ls_shift/su_mean 0.000
_refine_ls_structure_factor_coef Fsqd
_refine_ls_weighting_details 'calc w=1/[\s^2^(Fo^2^)+(0.0560P)^2^+0.0000P] where P=(Fo^2^+2Fc^2^)/3'
_refine_ls_weighting_scheme calc
_refine_ls_wR_factor_gt 0.0824
_refine_ls_wR_factor_ref 0.1080
_reflns_number_gt 2061
_reflns_number_total 2886
_reflns_threshold_expression >2sigma(I)
_cod_data_source_file c2jm31134h.txt
_cod_data_source_block ic14839
_cod_depositor_comments
;
The following automatic conversions were performed:

'_symmetry_cell_setting' value 'Orthorhombic' changed to
'orthorhombic' according to
/home/saulius/struct/CIF-dictionaries/cif_core.dic dictionary named
'cif_core.dic' version 2.4.1 from 2010-06-29.

Automatic conversion script
Id: cif_fix_values 1891 2012-01-12 08:04:46Z andrius 
;
_cod_original_sg_symbol_H-M P2(1)2(1)2(1)
_cod_database_code 7208136

loop_
_symmetry_equiv_pos_as_xyz
'x, y, z'
'-x+1/2, -y, z+1/2'
'-x, y+1/2, -z+1/2'
'x+1/2, -y+1/2, -z'

loop_
_atom_site_label
_atom_site_type_symbol
_atom_site_fract_x
_atom_site_fract_y
_atom_site_fract_z
_atom_site_U_iso_or_equiv
_atom_site_adp_type
_atom_site_occupancy
_atom_site_symmetry_multiplicity
_atom_site_calc_flag
_atom_site_refinement_flags
O1 O -0.0891(3) -0.09640(19) 0.07809(5) 0.0617(4) Uani 1 1 d .
C1 C 0.0862(4) 0.4678(3) 0.06767(6) 0.0465(5) Uani 1 1 d .
H1 H -0.0486 0.5330 0.0733 0.056 Uiso 1 1 calc R
C2 C 0.2600(4) 0.5346(3) 0.03987(6) 0.0530(5) Uani 1 1 d .
H2 H 0.2457 0.6484 0.0271 0.064 Uiso 1 1 calc R
C3 C 0.4538(4) 0.4384(3) 0.03050(6) 0.0529(6) Uani 1 1 d .
H3 H 0.5704 0.4870 0.0113 0.064 Uiso 1 1 calc R
C4 C 0.4806(3) 0.2720(3) 0.04867(6) 0.0494(5) Uani 1 1 d .
H4 H 0.6117 0.2046 0.0414 0.059 Uiso 1 1 calc R
C5 C 0.2879(3) 0.0333(3) 0.10241(6) 0.0461(5) Uani 1 1 d .
H5 H 0.3858 -0.0646 0.0910 0.055 Uiso 1 1 calc R
C6 C 0.4213(3) 0.0181(2) 0.19127(6) 0.0407(4) Uani 1 1 d .
H6 H 0.5579 -0.0436 0.1846 0.049 Uiso 1 1 calc R
C7 C 0.5039(3) 0.0148(2) 0.27708(6) 0.0427(5) Uani 1 1 d .
H7 H 0.6442 -0.0428 0.2712 0.051 Uiso 1 1 calc R
C8 C 0.4436(4) 0.0527(3) 0.32243(7) 0.0469(5) Uani 1 1 d .
H8 H 0.5413 0.0211 0.3478 0.056 Uiso 1 1 calc R
C9 C 0.2370(4) 0.1385(2) 0.33178(7) 0.0471(5) Uani 1 1 d .
H9 H 0.1958 0.1647 0.3634 0.056 Uiso 1 1 calc R
C10 C 0.0951(3) 0.1843(2) 0.29554(6) 0.0419(5) Uani 1 1 d .
H10 H -0.0441 0.2420 0.3024 0.050 Uiso 1 1 calc R
C11 C 0.0101(3) 0.1987(2) 0.20983(6) 0.0383(4) Uani 1 1 d .
H11 H -0.1290 0.2582 0.2156 0.046 Uiso 1 1 calc R
C12 C -0.0409(3) 0.1933(3) 0.11789(6) 0.0423(5) Uani 1 1 d .
H12 H -0.2063 0.2244 0.1186 0.051 Uiso 1 1 calc R
C13 C 0.0248(3) 0.0157(3) 0.09544(6) 0.0469(5) Uani 1 1 d .
C1A C 0.1139(3) 0.3037(3) 0.08708(6) 0.0396(4) Uani 1 1 d .
C4A C 0.3110(3) 0.2069(3) 0.07759(6) 0.0418(5) Uani 1 1 d .
C5A C 0.2806(3) 0.0676(2) 0.15556(6) 0.0399(5) Uani 1 1 d .
C6A C 0.3617(3) 0.0596(2) 0.23862(6) 0.0368(4) Uani 1 1 d .
C10A C 0.1518(3) 0.1474(2) 0.24805(6) 0.0359(4) Uani 1 1 d .
C11A C 0.0758(3) 0.1617(2) 0.16472(6) 0.0369(4) Uani 1 1 d .

loop_
_atom_site_aniso_label
_atom_site_aniso_U_11
_atom_site_aniso_U_22
_atom_site_aniso_U_33
_atom_site_aniso_U_23
_atom_site_aniso_U_13
_atom_site_aniso_U_12
O1 0.0808(10) 0.0499(9) 0.0543(8) 0.0008(7) -0.0138(9) -0.0131(9)
C1 0.0553(11) 0.0449(12) 0.0392(10) -0.0025(9) -0.0030(10) 0.0059(11)
C2 0.0723(14) 0.0450(13) 0.0417(10) 0.0024(9) -0.0032(11) -0.0051(12)
C3 0.0548(13) 0.0677(16) 0.0364(10) 0.0017(11) 0.0000(10) -0.0095(12)
C4 0.0432(11) 0.0690(15) 0.0358(9) -0.0067(10) -0.0010(9) 0.0047(11)
C5 0.0506(11) 0.0447(12) 0.0431(10) -0.0068(10) 0.0001(9) 0.0119(10)
C6 0.0380(9) 0.0345(10) 0.0496(11) -0.0003(8) 0.0003(9) 0.0058(9)
C7 0.0424(10) 0.0323(10) 0.0535(12) 0.0032(8) -0.0048(9) 0.0013(9)
C8 0.0554(12) 0.0378(11) 0.0473(11) 0.0063(9) -0.0095(10) -0.0061(10)
C9 0.0588(13) 0.0406(12) 0.0417(10) 0.0026(9) 0.0027(10) -0.0074(10)
C10 0.0433(11) 0.0361(10) 0.0462(10) 0.0018(9) 0.0059(9) -0.0023(9)
C11 0.0334(10) 0.0317(10) 0.0498(10) 0.0007(8) 0.0028(8) 0.0024(8)
C12 0.0357(10) 0.0465(11) 0.0447(10) -0.0006(9) -0.0019(9) 0.0046(9)
C13 0.0583(12) 0.0450(12) 0.0374(10) 0.0030(9) -0.0070(10) -0.0046(11)
C1A 0.0424(10) 0.0418(11) 0.0345(9) -0.0047(8) -0.0029(8) 0.0037(9)
C4A 0.0444(11) 0.0458(12) 0.0351(9) -0.0055(9) -0.0025(9) 0.0047(9)
C5A 0.0418(10) 0.0348(11) 0.0430(10) -0.0019(9) 0.0009(9) 0.0043(9)
C6A 0.0376(10) 0.0285(10) 0.0443(10) 0.0026(8) -0.0006(8) -0.0015(8)
C10A 0.0350(10) 0.0293(10) 0.0433(10) 0.0016(8) 0.0020(8) -0.0030(8)
C11A 0.0345(9) 0.0340(10) 0.0423(10) 0.0011(8) 0.0008(8) 0.0022(8)

loop_
_atom_type_symbol
_atom_type_description
_atom_type_scat_dispersion_real
_atom_type_scat_dispersion_imag
_atom_type_scat_source
C C 0.0033 0.0016 'International Tables Vol C Tables 4.2.6.8 and 6.1.1.4'
H H 0.0000 0.0000 'International Tables Vol C Tables 4.2.6.8 and 6.1.1.4'
O O 0.0106 0.0060 'International Tables Vol C Tables 4.2.6.8 and 6.1.1.4'

loop_
_geom_angle_atom_site_label_1
_geom_angle_atom_site_label_2
_geom_angle_atom_site_label_3
_geom_angle
C1A C1 C2 118.4(2)
C3 C2 C1 121.08(19)
C2 C3 C4 121.0(2)
C4A C4 C3 118.1(2)
C4A C5 C5A 107.90(15)
C4A C5 C13 96.09(15)
C5A C5 C13 96.41(15)
C5A C6 C6A 119.23(17)
C8 C7 C6A 121.30(18)
C7 C8 C9 120.11(18)
C10 C9 C8 120.35(18)
C9 C10 C10A 121.20(18)
C11A C11 C10A 119.29(16)
C11A C12 C1A 108.78(15)
C11A C12 C13 96.01(14)
C1A C12 C13 96.16(14)
O1 C13 C12 131.42(19)
O1 C13 C5 131.8(2)
C12 C13 C5 96.78(16)
C1 C1A C4A 120.29(18)
C1 C1A C12 131.76(18)
C4A C1A C12 107.91(16)
C4 C4A C1A 121.07(19)
C4 C4A C5 131.13(18)
C1A C4A C5 107.76(16)
C6 C5A C11A 121.26(17)
C6 C5A C5 131.82(17)
C11A C5A C5 106.83(15)
C7 C6A C6 121.72(17)
C7 C6A C10A 118.67(17)
C6 C6A C10A 119.61(16)
C10 C10A C11 122.02(17)
C10 C10A C6A 118.37(16)
C11 C10A C6A 119.59(16)
C11 C11A C5A 120.93(17)
C11 C11A C12 131.23(16)
C5A C11A C12 107.71(15)

loop_
_geom_bond_atom_site_label_1
_geom_bond_atom_site_label_2
_geom_bond_distance
O1 C13 1.196(2)
C1 C1A 1.385(3)
C1 C2 1.387(3)
C2 C3 1.383(3)
C3 C4 1.387(3)
C4 C4A 1.382(3)
C5 C4A 1.514(3)
C5 C5A 1.528(2)
C5 C13 1.563(3)
C6 C5A 1.359(2)
C6 C6A 1.421(3)
C7 C8 1.363(2)
C7 C6A 1.414(2)
C8 C9 1.405(3)
C9 C10 1.368(3)
C10 C10A 1.413(2)
C11 C11A 1.364(2)
C11 C10A 1.420(2)
C12 C11A 1.511(2)
C12 C1A 1.519(3)
C12 C13 1.554(3)
C1A C4A 1.401(3)
C5A C11A 1.427(2)
C6A C10A 1.430(2)
